data_7035619
loop_
_publ_author_name
'Luan, Lindong'
'Yang, Meng'
'Bian, Yixuan'
'Lin, Zhien'
'Huang, Hui'

_publ_section_title
;
 Solvent-free synthesis of new metal phosphate-oxalates: influence of
 different metal ions on the framework structures.
;
_journal_issue 30
_journal_name_full 'Dalton transactions (Cambridge, England : 2003)'
_journal_page_first 13485
_journal_page_last 13489
_journal_paper_doi 10.1039/c5dt01613d
_journal_volume 44
_journal_year 2015
_chemical_formula_moiety 'C H3 In O10 P2, C2 H7 N'
_chemical_formula_sum 'C3 H10 In N O10 P2'
_chemical_formula_weight 396.88
_space_group_crystal_system triclinic
_space_group_IT_number 2
_space_group_name_Hall '-P 1'
_space_group_name_H-M_alt 'P -1'
_symmetry_space_group_name_Hall '-P 1'
_symmetry_space_group_name_H-M 'P -1'
_atom_sites_solution_hydrogens geom
_atom_sites_solution_primary direct
_audit_creation_date 2015-06-03
_audit_creation_method
;
Olex2 1.2
(compiled 2015.01.26 svn.r3150 for OlexSys, GUI svn.r4998)
;
_audit_update_record
;
2015-06-11 deposited with the CCDC.
2015-07-01 downloaded from the CCDC.
;
_cell_angle_alpha 91.768(5)
_cell_angle_beta 111.205(6)
_cell_angle_gamma 115.495(6)
_cell_formula_units_Z 2
_cell_length_a 7.6595(6)
_cell_length_b 8.4550(4)
_cell_length_c 9.6469(6)
_cell_measurement_reflns_used 3941
_cell_measurement_temperature 293
_cell_measurement_theta_max 29.0340
_cell_measurement_theta_min 3.9440
_cell_volume 512.65(7)
_computing_cell_refinement
;
CrysAlisPro, Agilent Technologies,
Version 1.171.37.33 (release 27-03-2014 CrysAlis171 .NET)
(compiled Mar 27 2014,17:12:48)
;
_computing_data_collection
;
CrysAlisPro, Agilent Technologies,
Version 1.171.37.33 (release 27-03-2014 CrysAlis171 .NET)
(compiled Mar 27 2014,17:12:48)
;
_computing_data_reduction
;
CrysAlisPro, Agilent Technologies,
Version 1.171.37.33 (release 27-03-2014 CrysAlis171 .NET)
(compiled Mar 27 2014,17:12:48)
;
_computing_molecular_graphics 'Olex2 (Dolomanov et al., 2009)'
_computing_publication_material 'Olex2 (Dolomanov et al., 2009)'
_computing_structure_refinement 'ShelXL (Sheldrick, 2008)'
_computing_structure_solution 'ShelXT (Sheldrick, 2015)'
_diffrn_ambient_temperature 293
_diffrn_detector 'CCD plate'
_diffrn_detector_area_resol_mean 15.9595
_diffrn_detector_type EosS2
_diffrn_measured_fraction_theta_full 0.997
_diffrn_measured_fraction_theta_max 0.997
_diffrn_measurement_details
;
  1 omega   -1.00   83.00   1.0000    1.0000
omega____ theta____ kappa____ phi______ frames
    -       15.5694   57.0000   90.0000 84

  2 omega   -1.00   83.00   1.0000    1.0000
omega____ theta____ kappa____ phi______ frames
    -       15.5694   57.0000 -180.0000 84

  3 omega  -11.00   83.00   1.0000    1.0000
omega____ theta____ kappa____ phi______ frames
    -       15.5694   77.0000  -90.0000 94

  4 omega  -52.00   32.00   1.0000    1.0000
omega____ theta____ kappa____ phi______ frames
    -       15.5694  -57.0000 -180.0000 84

  5 omega   -1.00   83.00   1.0000    1.0000
omega____ theta____ kappa____ phi______ frames
    -       15.5694   57.0000    0.0000 84

  6 omega   35.00   88.00   1.0000    1.0000
omega____ theta____ kappa____ phi______ frames
    -       15.5694  178.0000    0.0000 53

  7 omega   35.00   72.00   1.0000    1.0000
omega____ theta____ kappa____ phi______ frames
    -       15.5694  178.0000 -180.0000 37

  8 omega  -20.00   55.00   1.0000    1.0000
omega____ theta____ kappa____ phi______ frames
    -       15.5694  -99.0000   30.0000 75
;
_diffrn_measurement_device 'four-circle diffractometer'
_diffrn_measurement_device_type 'New Gemini, Dual, Cu at zero, EosS2'
_diffrn_measurement_method '\w scans'
_diffrn_orient_matrix_UB_11 -0.0443074000
_diffrn_orient_matrix_UB_12 0.0281177000
_diffrn_orient_matrix_UB_13 -0.0663521000
_diffrn_orient_matrix_UB_21 0.0679969000
_diffrn_orient_matrix_UB_22 0.0910515000
_diffrn_orient_matrix_UB_23 0.0397527000
_diffrn_orient_matrix_UB_31 0.0783388000
_diffrn_orient_matrix_UB_32 0.0019084000
_diffrn_orient_matrix_UB_33 -0.0236302000
_diffrn_radiation_monochromator graphite
_diffrn_radiation_probe x-ray
_diffrn_radiation_type MoK\a
_diffrn_radiation_wavelength 0.71073
_diffrn_reflns_av_R_equivalents 0.0340
_diffrn_reflns_av_unetI/netI 0.0345
_diffrn_reflns_laue_measured_fraction_full 0.997
_diffrn_reflns_laue_measured_fraction_max 0.997
_diffrn_reflns_limit_h_max 9
_diffrn_reflns_limit_h_min -9
_diffrn_reflns_limit_k_max 10
_diffrn_reflns_limit_k_min -10
_diffrn_reflns_limit_l_max 12
_diffrn_reflns_limit_l_min -12
_diffrn_reflns_number 6283
_diffrn_reflns_point_group_measured_fraction_full 0.997
_diffrn_reflns_point_group_measured_fraction_max 0.997
_diffrn_reflns_theta_full 25.242
_diffrn_reflns_theta_max 26.367
_diffrn_reflns_theta_min 3.398
_diffrn_source 'Enhance (Mo) X-ray Source'
_exptl_absorpt_coefficient_mu 2.667
_exptl_absorpt_correction_T_max 1.00000
_exptl_absorpt_correction_T_min 0.66963
_exptl_absorpt_correction_type multi-scan
_exptl_absorpt_process_details
;
CrysAlisPro, Agilent Technologies,
Version 1.171.37.33 (release 27-03-2014 CrysAlis171 .NET)
(compiled Mar 27 2014,17:12:48)
Empirical absorption correction using spherical harmonics,
 implemented in SCALE3 ABSPACK scaling algorithm.
;
_exptl_crystal_colour 'clear colourless'
_exptl_crystal_colour_lustre clear
_exptl_crystal_colour_primary colourless
_exptl_crystal_density_diffrn 2.571
_exptl_crystal_description block
_exptl_crystal_F_000 388
_exptl_crystal_size_max 0.46
_exptl_crystal_size_mid 0.22
_exptl_crystal_size_min 0.16
_refine_diff_density_max 0.588
_refine_diff_density_min -0.760
_refine_diff_density_rms 0.131
_refine_ls_extinction_method none
_refine_ls_goodness_of_fit_ref 1.101
_refine_ls_hydrogen_treatment constr
_refine_ls_matrix_type full
_refine_ls_number_parameters 158
_refine_ls_number_reflns 2090
_refine_ls_number_restraints 0
_refine_ls_restrained_S_all 1.101
_refine_ls_R_factor_all 0.0246
_refine_ls_R_factor_gt 0.0232
_refine_ls_shift/su_max 0.000
_refine_ls_shift/su_mean 0.000
_refine_ls_structure_factor_coef Fsqd
_refine_ls_weighting_details 'w=1/[\s^2^(Fo^2^)+(0.0268P)^2^+0.3111P] where P=(Fo^2^+2Fc^2^)/3'
_refine_ls_weighting_scheme calc
_refine_ls_wR_factor_gt 0.0584
_refine_ls_wR_factor_ref 0.0593
_reflns_Friedel_coverage 0.000
_reflns_number_gt 1994
_reflns_number_total 2090
_reflns_threshold_expression 'I > 2\s(I)'
_cod_data_source_file c5dt01613d2.cif
_cod_data_source_block 1
_cod_depositor_comments 'Adding full bibliography for 7035614--7035619.cif.'
_cod_original_cell_volume 512.64(6)
_cod_database_code 7035619
_shelx_space_group_comment
;
The symmetry employed for this shelxl refinement is uniquely defined
by the following loop, which should always be used as a source of
symmetry information in preference to the above space-group names.
They are only intended as comments.
;
_reflns_odcompleteness_completeness 99.71
_reflns_odcompleteness_iscentric 1
_reflns_odcompleteness_theta 26.32
_olex2_refinement_description
;
1. Fixed Uiso
 At 1.2 times of:
  All C(H,H) groups, All N(H,H,H) groups
 At 1.5 times of:
  All O(H) groups
2.a Secondary CH2 refined with riding coordinates:
 C2(H2A,H2B), C3(H3A,H3B)
2.b Idealised Me refined as rotating group:
 N1(H1A,H1B,H1C)
2.c Idealised tetrahedral OH refined as rotating group:
 O4(H4), O7(H7), O8(H8)
;
_shelx_shelxl_version_number 2014/7
_olex2_submission_special_instructions 'No special instructions were received'

loop_
_space_group_symop_operation_xyz
'x, y, z'
'-x, -y, -z'

loop_
_atom_site_label
_atom_site_type_symbol
_atom_site_fract_x
_atom_site_fract_y
_atom_site_fract_z
_atom_site_U_iso_or_equiv
_atom_site_adp_type
_atom_site_occupancy
_atom_site_site_symmetry_order
_atom_site_calc_flag
_atom_site_refinement_flags_posn
In1 In 0.31418(3) 0.52882(3) 0.70205(2) 0.01314(9) Uani 1 1 d .
P1 P 0.20679(12) 0.76453(10) 0.43817(9) 0.01335(17) Uani 1 1 d .
P2 P 0.38903(14) 0.64715(11) 1.05605(9) 0.01832(18) Uani 1 1 d .
O1 O 0.2246(4) 0.7089(3) 0.5899(2) 0.0185(5) Uani 1 1 d .
O2 O 0.3867(3) 0.7792(3) 0.3983(2) 0.0177(5) Uani 1 1 d .
O3 O -0.0101(3) 0.6432(3) 0.3086(2) 0.0193(5) Uani 1 1 d .
O4 O 0.2195(4) 0.9567(3) 0.4588(3) 0.0196(5) Uani 1 1 d .
H4 H 0.3442 1.0339 0.5037 0.029 Uiso 1 1 calc GR
O5 O 0.4072(4) 0.6936(3) 0.9111(3) 0.0213(5) Uani 1 1 d .
O6 O 0.5800(4) 0.6404(3) 1.1701(3) 0.0212(5) Uani 1 1 d .
O7 O 0.3618(5) 0.7948(4) 1.1314(3) 0.0332(6) Uani 1 1 d .
H7 H 0.3687 0.7812 1.2167 0.050 Uiso 1 1 calc GR
O8 O 0.1866(4) 0.4619(3) 1.0207(3) 0.0347(6) Uani 1 1 d .
H8 H 0.1100 0.4321 0.9291 0.052 Uiso 1 1 calc GR
O9 O 0.6126(3) 0.6529(3) 0.6727(2) 0.0183(5) Uani 1 1 d .
O10 O 0.7536(3) 0.6398(3) 0.5106(3) 0.0192(5) Uani 1 1 d .
C1 C 0.6049(5) 0.5838(4) 0.5529(3) 0.0146(6) Uani 1 1 d .
C2 C 1.1087(6) 0.9215(5) 0.8772(4) 0.0226(7) Uani 1 1 d .
H2A H 1.2503 0.9596 0.9553 0.027 Uiso 1 1 calc R
H2B H 1.0246 0.7932 0.8652 0.027 Uiso 1 1 calc R
C3 C 1.0089(6) 1.0192(5) 0.9257(4) 0.0246(7) Uani 1 1 d .
H3A H 0.8684 0.9824 0.8465 0.030 Uiso 1 1 calc R
H3B H 1.0942 1.1475 0.9385 0.030 Uiso 1 1 calc R
N1 N 1.1217(5) 0.9595(4) 0.7303(3) 0.0234(6) Uani 1 1 d .
H1A H 0.9922 0.9279 0.6596 0.028 Uiso 1 1 calc GR
H1B H 1.1752 0.8969 0.7006 0.028 Uiso 1 1 calc GR
H1C H 1.2054 1.0763 0.7430 0.028 Uiso 1 1 calc GR

loop_
_atom_site_aniso_label
_atom_site_aniso_U_11
_atom_site_aniso_U_22
_atom_site_aniso_U_33
_atom_site_aniso_U_23
_atom_site_aniso_U_13
_atom_site_aniso_U_12
In1 0.01375(13) 0.01502(13) 0.01106(13) 0.00320(9) 0.00503(9) 0.00724(10)
P1 0.0126(4) 0.0149(4) 0.0118(4) 0.0038(3) 0.0048(3) 0.0059(3)
P2 0.0223(4) 0.0195(4) 0.0148(4) 0.0044(3) 0.0072(3) 0.0116(4)
O1 0.0240(12) 0.0222(12) 0.0151(11) 0.0073(9) 0.0100(10) 0.0143(10)
O2 0.0141(11) 0.0223(12) 0.0151(11) 0.0025(9) 0.0064(9) 0.0072(10)
O3 0.0124(11) 0.0223(12) 0.0139(11) 0.0026(9) 0.0032(9) 0.0023(10)
O4 0.0177(11) 0.0155(11) 0.0242(12) 0.0056(10) 0.0069(10) 0.0081(10)
O5 0.0256(13) 0.0178(11) 0.0150(11) 0.0005(9) 0.0079(10) 0.0061(10)
O6 0.0223(12) 0.0218(12) 0.0191(12) 0.0071(10) 0.0051(10) 0.0128(10)
O7 0.0565(18) 0.0417(16) 0.0198(13) 0.0108(12) 0.0178(13) 0.0370(15)
O8 0.0297(15) 0.0326(15) 0.0304(15) 0.0088(12) 0.0113(12) 0.0061(12)
O9 0.0150(11) 0.0213(11) 0.0147(11) -0.0007(9) 0.0053(9) 0.0064(10)
O10 0.0157(11) 0.0190(11) 0.0191(12) -0.0015(9) 0.0091(9) 0.0040(10)
C1 0.0143(16) 0.0144(15) 0.0148(15) 0.0030(12) 0.0062(13) 0.0065(13)
C2 0.0249(18) 0.0248(18) 0.0180(17) 0.0052(14) 0.0087(14) 0.0118(15)
C3 0.032(2) 0.0233(18) 0.0221(18) 0.0039(14) 0.0141(16) 0.0141(16)
N1 0.0212(15) 0.0249(15) 0.0198(15) 0.0003(12) 0.0078(12) 0.0080(13)

loop_
_atom_type_symbol
_atom_type_description
_atom_type_scat_dispersion_real
_atom_type_scat_dispersion_imag
_atom_type_scat_source
C C 0.0033 0.0016 'International Tables Vol C Tables 4.2.6.8 and 6.1.1.4'
H H 0.0000 0.0000 'International Tables Vol C Tables 4.2.6.8 and 6.1.1.4'
In In -0.7276 1.3100 'International Tables Vol C Tables 4.2.6.8 and 6.1.1.4'
N N 0.0061 0.0033 'International Tables Vol C Tables 4.2.6.8 and 6.1.1.4'
O O 0.0106 0.0060 'International Tables Vol C Tables 4.2.6.8 and 6.1.1.4'
P P 0.1023 0.0942 'International Tables Vol C Tables 4.2.6.8 and 6.1.1.4'

loop_
_geom_angle_atom_site_label_1
_geom_angle_atom_site_label_2
_geom_angle_atom_site_label_3
_geom_angle
_geom_angle_site_symmetry_1
_geom_angle_site_symmetry_3
O1 In1 O3 95.04(9) . 2_566
O1 In1 O5 88.39(9) . .
O1 In1 O6 176.14(8) . 2_667
O1 In1 O9 89.77(8) . .
O1 In1 O10 94.16(8) . 2_666
O3 In1 O6 86.71(9) 2_566 2_667
O3 In1 O9 166.11(8) 2_566 .
O3 In1 O10 91.27(8) 2_566 2_666
O5 In1 O3 92.97(9) . 2_566
O5 In1 O6 88.08(9) . 2_667
O5 In1 O9 100.20(9) . .
O5 In1 O10 174.85(8) . 2_666
O6 In1 O9 89.31(8) 2_667 .
O6 In1 O10 89.24(9) 2_667 2_666
O9 In1 O10 75.36(8) . 2_666
O1 P1 O4 105.98(12) . .
O2 P1 O1 112.39(12) . .
O2 P1 O3 111.68(13) . .
O2 P1 O4 108.84(12) . .
O3 P1 O1 112.18(13) . .
O3 P1 O4 105.30(13) . .
O5 P2 O6 114.36(14) . .
O5 P2 O7 107.27(13) . .
O5 P2 O8 110.56(14) . .
O6 P2 O7 107.70(15) . .
O6 P2 O8 108.65(14) . .
O7 P2 O8 108.08(16) . .
P1 O1 In1 135.43(13) . .
P1 O3 In1 134.30(13) . 2_566
P1 O4 H4 109.5 . .
P2 O5 In1 131.11(14) . .
P2 O6 In1 144.20(14) . 2_667
P2 O7 H7 109.5 . .
P2 O8 H8 109.5 . .
C1 O9 In1 115.06(19) . .
C1 O10 In1 114.55(18) . 2_666
O9 C1 O10 125.2(3) . .
O9 C1 C1 117.7(3) . 2_666
O10 C1 C1 117.0(3) . 2_666
H2A C2 H2B 108.1 . .
C3 C2 H2A 109.6 . .
C3 C2 H2B 109.6 . .
N1 C2 H2A 109.6 . .
N1 C2 H2B 109.6 . .
N1 C2 C3 110.3(3) . .
C2 C3 C3 111.4(4) . 2_777
C2 C3 H3A 109.4 . .
C2 C3 H3B 109.4 . .
C3 C3 H3A 109.4 2_777 .
C3 C3 H3B 109.4 2_777 .
H3A C3 H3B 108.0 . .
C2 N1 H1A 109.5 . .
C2 N1 H1B 109.5 . .
C2 N1 H1C 109.5 . .
H1A N1 H1B 109.5 . .
H1A N1 H1C 109.5 . .
H1B N1 H1C 109.5 . .

loop_
_geom_bond_atom_site_label_1
_geom_bond_atom_site_label_2
_geom_bond_distance
_geom_bond_site_symmetry_2
In1 O1 2.103(2) .
In1 O3 2.110(2) 2_566
In1 O5 2.109(2) .
In1 O6 2.147(2) 2_667
In1 O9 2.197(2) .
In1 O10 2.219(2) 2_666
P1 O1 1.528(2) .
P1 O2 1.517(2) .
P1 O3 1.525(2) .
P1 O4 1.588(2) .
P2 O5 1.502(2) .
P2 O6 1.505(2) .
P2 O7 1.552(2) .
P2 O8 1.571(3) .
O3 In1 2.110(2) 2_566
O4 H4 0.8200 .
O6 In1 2.147(2) 2_667
O7 H7 0.8200 .
O8 H8 0.8200 .
O9 C1 1.249(4) .
O10 In1 2.219(2) 2_666
O10 C1 1.254(4) .
C1 C1 1.548(6) 2_666
C2 H2A 0.9700 .
C2 H2B 0.9700 .
C2 C3 1.505(5) .
C2 N1 1.492(4) .
C3 C3 1.521(6) 2_777
C3 H3A 0.9700 .
C3 H3B 0.9700 .
N1 H1A 0.8900 .
N1 H1B 0.8900 .
N1 H1C 0.8900 .

loop_
_geom_hbond_atom_site_label_D
_geom_hbond_atom_site_label_H
_geom_hbond_atom_site_label_A
_geom_hbond_distance_DH
_geom_hbond_distance_HA
_geom_hbond_distance_DA
_geom_hbond_angle_DHA
_geom_hbond_site_symmetry_A
O4 H4 O2 0.82 1.83 2.644(3) 174.8 2_676
N1 H1A O10 0.89 2.32 2.917(4) 124.3 .
N1 H1B O1 0.89 2.12 2.996(3) 165.9 1_655
N1 H1C O6 0.89 2.15 3.024(4) 166.3 2_777

loop_
_geom_torsion_atom_site_label_1
_geom_torsion_atom_site_label_2
_geom_torsion_atom_site_label_3
_geom_torsion_atom_site_label_4
_geom_torsion
_geom_torsion_site_symmetry_1
_geom_torsion_site_symmetry_4
In1 O9 C1 O10 176.2(2) . .
In1 O9 C1 C1 -3.6(4) . 2_666
In1 O10 C1 O9 176.4(2) 2_666 .
In1 O10 C1 C1 -3.9(4) 2_666 2_666
O1 P1 O3 In1 21.9(2) . 2_566
O2 P1 O1 In1 -39.1(2) . .
O2 P1 O3 In1 149.10(17) . 2_566
O3 P1 O1 In1 87.8(2) . .
O4 P1 O1 In1 -157.84(17) . .
O4 P1 O3 In1 -92.93(19) . 2_566
O5 P2 O6 In1 -120.6(2) . 2_667
O6 P2 O5 In1 91.8(2) . .
O7 P2 O5 In1 -148.86(19) . .
O7 P2 O6 In1 120.3(2) . 2_667
O8 P2 O5 In1 -31.2(2) . .
O8 P2 O6 In1 3.5(3) . 2_667
N1 C2 C3 C3 179.2(4) . 2_777
